data_7041087
loop_
_publ_author_name
'Liu, Guang-Ning'
'Li, Ke'
'Fan, Qing-Shun'
'Sun, Hui'
'Li, Xin-Yu'
'Han, Xiao-Nan'
'Li, Yu'
'Zhang, Zhen-Wei'
'Li, Cuncheng'

_publ_section_title
;
 A simultaneous disulfide bond cleavage, N,S-bialkylation/N-protonation
 and self-assembly reaction: syntheses, structures and properties of two
 hybrid iodoargentates with thiazolyl-based heterocycles.
;
_journal_issue 47
_journal_name_full 'Dalton transactions (Cambridge, England : 2003)'
_journal_page_first 19062
_journal_page_last 19071
_journal_paper_doi 10.1039/c6dt03776c
_journal_volume 45
_journal_year 2016
_chemical_formula_moiety '0.5(C14 H10 Ag2 I2 N2 S4)'
_chemical_formula_sum 'C7 H5 Ag I N S2'
_chemical_formula_weight 402.01
_space_group_crystal_system monoclinic
_space_group_IT_number 15
_space_group_name_Hall '-C 2yc'
_space_group_name_H-M_alt 'C 1 2/c 1'
_symmetry_space_group_name_Hall '-C 2yc'
_symmetry_space_group_name_H-M 'C 1 2/c 1'
_atom_sites_solution_hydrogens geom
_audit_creation_date 2016-10-28
_audit_creation_method
;
Olex2 1.2
(compiled 2016.09.09 svn.r3337 for OlexSys, GUI svn.r5227)
;
_audit_update_record
;
2016-10-28 deposited with the CCDC.
2016-11-03 downloaded from the CCDC.
;
_cell_angle_alpha 90
_cell_angle_beta 98.553(4)
_cell_angle_gamma 90
_cell_formula_units_Z 16
_cell_length_a 41.998(2)
_cell_length_b 4.4377(3)
_cell_length_c 21.9880(10)
_cell_measurement_reflns_used 2786
_cell_measurement_temperature 293(2)
_cell_measurement_theta_max 26.2880
_cell_measurement_theta_min 3.7390
_cell_volume 4052.4(4)
_computing_cell_refinement
;
CrysAlisPro, Agilent Technologies,
Version 1.171.35.21 (release 20-01-2012 CrysAlis171 .NET)
;
_computing_data_collection
;
CrysAlisPro, Agilent Technologies,
Version 1.171.35.21 (release 20-01-2012 CrysAlis171 .NET)
;
_computing_data_reduction
;
CrysAlisPro, Agilent Technologies,
Version 1.171.35.21 (release 20-01-2012 CrysAlis171 .NET)
;
_computing_molecular_graphics 'Olex2 (Dolomanov et al., 2009)'
_computing_publication_material 'Olex2 (Dolomanov et al., 2009)'
_computing_structure_refinement 'ShelXL (Sheldrick, 2015)'
_computing_structure_solution 'SHELXS-97 (Sheldrick, 1990)'
_diffrn_ambient_temperature 293(2)
_diffrn_detector_area_resol_mean 16.0355
_diffrn_measured_fraction_theta_full 0.998
_diffrn_measured_fraction_theta_max 0.998
_diffrn_measurement_device_type 'multiwire proportional'
_diffrn_measurement_method 'phi and omega scans'
_diffrn_radiation_monochromator graphite
_diffrn_radiation_type MoK\a
_diffrn_radiation_wavelength 0.71073
_diffrn_reflns_av_R_equivalents 0.0383
_diffrn_reflns_av_unetI/netI 0.0508
_diffrn_reflns_Laue_measured_fraction_full 0.998
_diffrn_reflns_Laue_measured_fraction_max 0.998
_diffrn_reflns_limit_h_max 38
_diffrn_reflns_limit_h_min -50
_diffrn_reflns_limit_k_max 5
_diffrn_reflns_limit_k_min -3
_diffrn_reflns_limit_l_max 26
_diffrn_reflns_limit_l_min -26
_diffrn_reflns_number 10052
_diffrn_reflns_point_group_measured_fraction_full 0.998
_diffrn_reflns_point_group_measured_fraction_max 0.998
_diffrn_reflns_theta_full 25.242
_diffrn_reflns_theta_max 25.500
_diffrn_reflns_theta_min 3.245
_exptl_absorpt_coefficient_mu 5.392
_exptl_absorpt_correction_T_max 0.5639
_exptl_absorpt_correction_T_min 0.2946
_exptl_absorpt_correction_type multi-scan
_exptl_absorpt_process_details
;
CrysAlisPro, Agilent Technologies,                        
Version 1.171.35.21 (release 20-01-2012 CrysAlis171 .NET) 
(compiled Jan 23 2012,18:06:46)                           
Empirical absorption correction using spherical harmonics,
 implemented in SCALE3 ABSPACK scaling algorithm.         
;
_exptl_crystal_colour yellow
_exptl_crystal_density_diffrn 2.636
_exptl_crystal_density_meas ?
_exptl_crystal_density_method 'not measured'
_exptl_crystal_description prismatic
_exptl_crystal_F_000 2976
_exptl_crystal_size_max 0.3
_exptl_crystal_size_mid 0.16
_exptl_crystal_size_min 0.12
_refine_diff_density_max 1.015
_refine_diff_density_min -1.041
_refine_diff_density_rms 0.146
_refine_ls_extinction_method none
_refine_ls_goodness_of_fit_ref 1.035
_refine_ls_hydrogen_treatment constr
_refine_ls_matrix_type full
_refine_ls_number_parameters 217
_refine_ls_number_reflns 3778
_refine_ls_number_restraints 0
_refine_ls_restrained_S_all 1.035
_refine_ls_R_factor_all 0.0668
_refine_ls_R_factor_gt 0.0427
_refine_ls_shift/su_max 0.005
_refine_ls_shift/su_mean 0.000
_refine_ls_structure_factor_coef Fsqd
_refine_ls_weighting_details 'w=1/[\s^2^(Fo^2^)+(0.0398P)^2^] where P=(Fo^2^+2Fc^2^)/3'
_refine_ls_weighting_scheme calc
_refine_ls_wR_factor_gt 0.0841
_refine_ls_wR_factor_ref 0.0948
_reflns_Friedel_coverage 0.000
_reflns_number_gt 2824
_reflns_number_total 3778
_reflns_threshold_expression 'I > 2\s(I)'
_cod_data_source_file c6dt03776c2.cif
_cod_data_source_block compound_2
_cod_depositor_comments
;
The following automatic conversions were performed:

'_exptl_crystal_density_meas' value 'not measured' was changed to '?'
- the value is perceived as not measured.

Automatic conversion script
Id: cif_fix_values 4268 2015-11-12 08:31:59Z antanas 

 Adding full bibliography for 7041086--7041087.cif.
;
_cod_database_code 7041087
_shelx_space_group_comment
;
The symmetry employed for this shelxl refinement is uniquely defined
by the following loop, which should always be used as a source of
symmetry information in preference to the above space-group names.
They are only intended as comments.
;
_shelx_estimated_absorpt_t_max 0.564
_shelx_estimated_absorpt_t_min 0.295
_olex2_refinement_description
;
1. Fixed Uiso
 At 1.2 times of:
  All C(H) groups, All N(H) groups
2.a Aromatic/amide H refined with riding coordinates:
 N1(H1), N2(H2), C12(H12), C13(H13), C14(H14), C15(H15), C22(H22), C23(H23),
 C24(H24), C25(H25)
;
_shelx_shelxl_version_number 2014/7
_olex2_submission_special_instructions 'No special instructions were received'

loop_
_space_group_symop_operation_xyz
'x, y, z'
'-x, y, -z+1/2'
'x+1/2, y+1/2, z'
'-x+1/2, y+1/2, -z+1/2'
'-x, -y, -z'
'x, -y, z-1/2'
'-x+1/2, -y+1/2, -z'
'x+1/2, -y+1/2, z-1/2'

loop_
_atom_site_label
_atom_site_type_symbol
_atom_site_fract_x
_atom_site_fract_y
_atom_site_fract_z
_atom_site_U_iso_or_equiv
_atom_site_adp_type
_atom_site_occupancy
_atom_site_site_symmetry_order
_atom_site_calc_flag
_atom_site_refinement_flags_posn
Ag1 Ag 0.51822(2) 0.23265(10) 0.55028(2) 0.06254(12) Uani 1 1 d .
Ag2 Ag 0.72240(2) 0.44098(10) 0.74634(2) 0.06162(12) Uani 1 1 d .
I1 I 0.45024(2) 0.27346(7) 0.49576(2) 0.04499(8) Uani 1 1 d .
I2 I 0.72903(2) 0.91732(7) 0.83289(2) 0.04409(8) Uani 1 1 d .
S1 S 0.57650(2) 0.5074(3) 0.68162(5) 0.0454(3) Uani 1 1 d .
S2 S 0.51499(3) 0.1373(3) 0.66357(5) 0.0477(3) Uani 1 1 d .
S3 S 0.63116(2) 0.0044(3) 0.59056(5) 0.0449(3) Uani 1 1 d .
S4 S 0.66522(3) 0.3859(3) 0.69279(5) 0.0478(3) Uani 1 1 d .
N1 N 0.54234(7) 0.4208(8) 0.76536(13) 0.0398(10) Uani 1 1 d .
H1 H 0.5275 0.3549 0.7848 0.048 Uiso 1 1 calc R
N2 N 0.69164(7) 0.0639(8) 0.60930(14) 0.0403(10) Uani 1 1 d .
H2 H 0.7108 0.1161 0.6250 0.048 Uiso 1 1 calc R
C11 C 0.58884(9) 0.6760(10) 0.75319(17) 0.0397(12) Uani 1 1 d .
C12 C 0.61519(10) 0.8624(10) 0.7725(2) 0.0463(13) Uani 1 1 d .
H12 H 0.6299 0.9091 0.7463 0.056 Uiso 1 1 calc R
C13 C 0.61872(11) 0.9743(11) 0.8310(2) 0.0554(15) Uani 1 1 d .
H13 H 0.6360 1.1005 0.8444 0.066 Uiso 1 1 calc R
C14 C 0.59735(11) 0.9050(12) 0.8705(2) 0.0608(16) Uani 1 1 d .
H14 H 0.6009 0.9828 0.9102 0.073 Uiso 1 1 calc R
C15 C 0.57061(11) 0.7224(11) 0.85312(19) 0.0521(14) Uani 1 1 d .
H15 H 0.5559 0.6795 0.8797 0.063 Uiso 1 1 calc R
C16 C 0.56715(9) 0.6078(10) 0.79352(18) 0.0403(12) Uani 1 1 d .
C17 C 0.54315(9) 0.3508(10) 0.70640(17) 0.0378(12) Uani 1 1 d .
C21 C 0.65354(9) -0.1853(9) 0.54178(18) 0.0379(11) Uani 1 1 d .
C22 C 0.64349(10) -0.3709(10) 0.49234(19) 0.0472(13) Uani 1 1 d .
H22 H 0.6217 -0.4125 0.4807 0.057 Uiso 1 1 calc R
C23 C 0.66625(11) -0.4938(11) 0.4605(2) 0.0550(15) Uani 1 1 d .
H23 H 0.6597 -0.6219 0.4275 0.066 Uiso 1 1 calc R
C24 C 0.69853(10) -0.4302(11) 0.47670(19) 0.0556(15) Uani 1 1 d .
H24 H 0.7133 -0.5111 0.4537 0.067 Uiso 1 1 calc R
C25 C 0.70922(10) -0.2482(11) 0.52653(19) 0.0512(14) Uani 1 1 d .
H25 H 0.7310 -0.2096 0.5384 0.061 Uiso 1 1 calc R
C26 C 0.68587(9) -0.1242(10) 0.55858(18) 0.0404(12) Uani 1 1 d .
C27 C 0.66582(9) 0.1598(10) 0.63257(19) 0.0410(12) Uani 1 1 d .

loop_
_atom_site_aniso_label
_atom_site_aniso_U_11
_atom_site_aniso_U_22
_atom_site_aniso_U_33
_atom_site_aniso_U_23
_atom_site_aniso_U_13
_atom_site_aniso_U_12
Ag1 0.0655(2) 0.0681(3) 0.0542(2) -0.0082(2) 0.00969(17) -0.0047(2)
Ag2 0.0602(2) 0.0637(3) 0.0592(2) -0.0133(2) 0.00299(17) -0.0046(2)
I1 0.03878(13) 0.04797(18) 0.04879(15) -0.00626(15) 0.00836(11) -0.00087(13)
I2 0.05268(15) 0.03643(16) 0.04347(14) 0.00049(14) 0.00820(12) 0.00485(14)
S1 0.0411(5) 0.0603(8) 0.0362(5) -0.0009(6) 0.0107(4) -0.0016(5)
S2 0.0425(5) 0.0586(8) 0.0429(6) -0.0135(6) 0.0100(4) -0.0034(5)
S3 0.0335(5) 0.0472(7) 0.0531(6) 0.0019(6) 0.0028(5) -0.0027(5)
S4 0.0446(6) 0.0479(7) 0.0513(6) -0.0029(6) 0.0080(5) 0.0002(5)
N1 0.0395(17) 0.049(2) 0.0335(16) 0.0062(17) 0.0137(13) -0.0010(17)
N2 0.0332(16) 0.045(2) 0.0425(18) 0.0008(18) 0.0036(14) -0.0067(16)
C11 0.042(2) 0.043(3) 0.035(2) 0.002(2) 0.0065(17) 0.0059(19)
C12 0.043(2) 0.045(3) 0.052(2) 0.005(2) 0.0108(18) -0.003(2)
C13 0.056(3) 0.051(3) 0.058(3) -0.001(3) 0.006(2) -0.013(2)
C14 0.070(3) 0.064(3) 0.043(2) -0.013(3) -0.008(2) 0.005(3)
C15 0.060(3) 0.057(3) 0.040(2) 0.000(2) 0.0105(19) 0.008(2)
C16 0.042(2) 0.039(3) 0.039(2) -0.001(2) 0.0030(17) 0.002(2)
C17 0.034(2) 0.042(3) 0.037(2) 0.004(2) 0.0051(16) 0.0077(19)
C21 0.038(2) 0.030(2) 0.043(2) 0.013(2) 0.0007(17) -0.0052(18)
C22 0.046(2) 0.045(3) 0.046(2) 0.002(2) -0.0088(19) -0.007(2)
C23 0.064(3) 0.050(3) 0.049(3) -0.005(2) 0.001(2) -0.010(2)
C24 0.052(2) 0.071(4) 0.048(2) -0.013(3) 0.0205(19) -0.013(2)
C25 0.036(2) 0.068(3) 0.051(2) -0.008(3) 0.0122(18) -0.014(2)
C26 0.046(2) 0.035(2) 0.040(2) 0.004(2) 0.0035(18) -0.006(2)
C27 0.041(2) 0.032(2) 0.051(2) 0.012(2) 0.0112(18) -0.0003(19)

loop_
_atom_type_symbol
_atom_type_description
_atom_type_scat_dispersion_real
_atom_type_scat_dispersion_imag
_atom_type_scat_source
C C 0.0033 0.0016 'International Tables Vol C Tables 4.2.6.8 and 6.1.1.4'
H H 0.0000 0.0000 'International Tables Vol C Tables 4.2.6.8 and 6.1.1.4'
N N 0.0061 0.0033 'International Tables Vol C Tables 4.2.6.8 and 6.1.1.4'
S S 0.1246 0.1234 'International Tables Vol C Tables 4.2.6.8 and 6.1.1.4'
Ag Ag -0.8971 1.1015 'International Tables Vol C Tables 4.2.6.8 and 6.1.1.4'
I I -0.4742 1.8119 'International Tables Vol C Tables 4.2.6.8 and 6.1.1.4'

loop_
_geom_angle_atom_site_label_1
_geom_angle_atom_site_label_2
_geom_angle_atom_site_label_3
_geom_angle
_geom_angle_site_symmetry_1
_geom_angle_site_symmetry_3
I1 Ag1 Ag1 57.025(14) 5_656 5_656
I1 Ag1 Ag1 55.104(13) . 5_656
I1 Ag1 Ag1 116.68(2) 5_666 5_656
I1 Ag1 I1 106.580(15) 5_666 .
I1 Ag1 I1 102.436(16) 5_666 5_656
I1 Ag1 I1 112.129(14) 5_656 .
S2 Ag1 Ag1 118.21(4) . 5_656
S2 Ag1 I1 102.68(3) . .
S2 Ag1 I1 125.08(3) . 5_666
S2 Ag1 I1 108.02(3) . 5_656
Ag2 Ag2 Ag2 87.937(19) 4_656 4_646
I2 Ag2 Ag2 56.597(10) . 4_656
I2 Ag2 Ag2 55.271(15) 4_646 4_646
I2 Ag2 Ag2 55.267(10) 1_545 4_646
I2 Ag2 Ag2 58.736(16) 4_646 4_656
I2 Ag2 Ag2 120.615(18) 1_545 4_656
I2 Ag2 Ag2 119.113(18) . 4_646
I2 Ag2 I2 115.279(16) . 4_646
I2 Ag2 I2 99.316(14) . 1_545
I2 Ag2 I2 110.488(16) 4_646 1_545
S4 Ag2 Ag2 126.08(3) . 4_646
S4 Ag2 Ag2 136.34(3) . 4_656
S4 Ag2 I2 115.18(3) . 4_646
S4 Ag2 I2 102.34(3) . 1_545
S4 Ag2 I2 112.19(3) . .
Ag1 I1 Ag1 67.870(14) 5_656 .
Ag1 I1 Ag1 73.419(15) 5_666 .
Ag1 I1 Ag1 102.434(16) 5_666 5_656
Ag2 I2 Ag2 66.003(12) 4_656 1_565
Ag2 I2 Ag2 68.133(12) . 4_656
Ag2 I2 Ag2 99.317(14) . 1_565
C17 S1 C11 91.95(19) . .
C17 S2 Ag1 108.48(15) . .
C21 S3 C27 91.88(19) . .
C27 S4 Ag2 107.68(14) . .
C16 N1 H1 121.9 . .
C17 N1 H1 121.9 . .
C17 N1 C16 116.2(3) . .
C26 N2 H2 121.8 . .
C27 N2 H2 121.8 . .
C27 N2 C26 116.5(3) . .
C12 C11 S1 130.0(3) . .
C16 C11 S1 110.2(3) . .
C16 C11 C12 119.9(4) . .
C11 C12 H12 120.9 . .
C13 C12 C11 118.2(4) . .
C13 C12 H12 120.9 . .
C12 C13 H13 119.2 . .
C12 C13 C14 121.6(4) . .
C14 C13 H13 119.2 . .
C13 C14 H14 118.9 . .
C13 C14 C15 122.2(4) . .
C15 C14 H14 118.9 . .
C14 C15 H15 122.0 . .
C14 C15 C16 116.0(4) . .
C16 C15 H15 122.0 . .
C11 C16 N1 111.1(3) . .
C15 C16 N1 126.7(4) . .
C15 C16 C11 122.1(4) . .
S2 C17 S1 125.8(2) . .
N1 C17 S1 110.6(3) . .
N1 C17 S2 123.6(3) . .
C22 C21 S3 130.0(3) . .
C22 C21 C26 120.1(4) . .
C26 C21 S3 109.8(3) . .
C21 C22 H22 120.6 . .
C23 C22 C21 118.9(4) . .
C23 C22 H22 120.6 . .
C22 C23 H23 119.4 . .
C22 C23 C24 121.1(4) . .
C24 C23 H23 119.4 . .
C23 C24 H24 119.5 . .
C23 C24 C25 121.0(4) . .
C25 C24 H24 119.5 . .
C24 C25 H25 121.3 . .
C24 C25 C26 117.3(4) . .
C26 C25 H25 121.3 . .
N2 C26 C25 126.1(4) . .
C21 C26 N2 112.4(4) . .
C21 C26 C25 121.5(4) . .
S4 C27 S3 123.3(2) . .
N2 C27 S3 109.4(3) . .
N2 C27 S4 127.3(3) . .

loop_
_geom_bond_atom_site_label_1
_geom_bond_atom_site_label_2
_geom_bond_distance
_geom_bond_site_symmetry_2
Ag1 Ag1 3.2386(8) 5_656
Ag1 I1 2.8252(5) 5_666
Ag1 I1 2.9330(5) .
Ag1 I1 2.8675(5) 5_656
Ag1 S2 2.5501(12) .
Ag2 Ag2 3.1960(6) 4_656
Ag2 Ag2 3.1960(6) 4_646
Ag2 I2 2.8750(5) 4_646
Ag2 I2 2.8303(5) .
Ag2 I2 2.9904(5) 1_545
Ag2 S4 2.5240(11) .
I1 Ag1 2.8675(5) 5_656
I1 Ag1 2.8252(5) 5_666
I2 Ag2 2.9904(5) 1_565
I2 Ag2 2.8749(5) 4_656
S1 C11 1.750(4) .
S1 C17 1.723(4) .
S2 C17 1.689(4) .
S3 C21 1.744(4) .
S3 C27 1.746(4) .
S4 C27 1.665(4) .
N1 H1 0.8600 .
N1 C16 1.402(5) .
N1 C17 1.338(5) .
N2 H2 0.8600 .
N2 C26 1.385(5) .
N2 C27 1.335(5) .
C11 C12 1.396(6) .
C11 C16 1.396(6) .
C12 H12 0.9300 .
C12 C13 1.366(6) .
C13 H13 0.9300 .
C13 C14 1.374(7) .
C14 H14 0.9300 .
C14 C15 1.392(7) .
C15 H15 0.9300 .
C15 C16 1.393(6) .
C21 C22 1.379(6) .
C21 C26 1.380(5) .
C22 H22 0.9300 .
C22 C23 1.378(7) .
C23 H23 0.9300 .
C23 C24 1.379(6) .
C24 H24 0.9300 .
C24 C25 1.381(6) .
C25 H25 0.9300 .
C25 C26 1.402(6) .

loop_
_geom_torsion_atom_site_label_1
_geom_torsion_atom_site_label_2
_geom_torsion_atom_site_label_3
_geom_torsion_atom_site_label_4
_geom_torsion
Ag1 S2 C17 S1 -19.5(3)
Ag1 S2 C17 N1 160.6(3)
Ag2 S4 C27 S3 168.0(2)
Ag2 S4 C27 N2 -10.7(4)
S1 C11 C12 C13 177.6(4)
S1 C11 C16 N1 1.1(4)
S1 C11 C16 C15 -177.7(4)
S3 C21 C22 C23 179.6(4)
S3 C21 C26 N2 1.0(4)
S3 C21 C26 C25 -179.8(4)
C11 S1 C17 S2 179.1(3)
C11 S1 C17 N1 -1.0(3)
C11 C12 C13 C14 0.7(7)
C12 C11 C16 N1 179.4(4)
C12 C11 C16 C15 0.6(7)
C12 C13 C14 C15 -1.3(8)
C13 C14 C15 C16 1.4(7)
C14 C15 C16 N1 -179.7(4)
C14 C15 C16 C11 -1.1(7)
C16 N1 C17 S1 1.9(5)
C16 N1 C17 S2 -178.2(3)
C16 C11 C12 C13 -0.4(6)
C17 S1 C11 C12 -178.2(4)
C17 S1 C11 C16 -0.1(3)
C17 N1 C16 C11 -2.0(5)
C17 N1 C16 C15 176.7(4)
C21 S3 C27 S4 -179.4(3)
C21 S3 C27 N2 -0.5(3)
C21 C22 C23 C24 -1.0(7)
C22 C21 C26 N2 -179.6(4)
C22 C21 C26 C25 -0.3(6)
C22 C23 C24 C25 1.9(7)
C23 C24 C25 C26 -1.9(7)
C24 C25 C26 N2 -179.7(4)
C24 C25 C26 C21 1.1(7)
C26 N2 C27 S3 1.2(5)
C26 N2 C27 S4 -180.0(3)
C26 C21 C22 C23 0.2(6)
C27 S3 C21 C22 -179.6(4)
C27 S3 C21 C26 -0.3(3)
C27 N2 C26 C21 -1.5(5)
C27 N2 C26 C25 179.3(4)
